data_1547957
loop_
_publ_author_name
'Christopher H. Woodall'
'Gavin A. Craig'
'Alessandro Prescimone'
'Martin Misek'
'Joan Cano'
'Juan Faus'
'Michael R. Probert'
'Simon Parsons'
'Stephen Moggach'
'Jose Martinez-Lillo'
'Mark Murrie'
'Konstantin V. Kamenev'
'Euan K. Brechin'

_publ_section_title
;
 Pressure induced enhancement of the magnetic ordering temperature in
 rhenium(IV) monomers
;
_journal_name_full 'Nature Communications'
_journal_page_first 13870
_journal_paper_doi 10.1038/ncomms13870
_journal_volume 7
_journal_year 2017
_chemical_formula_moiety 'C8 H6 Br4 N4 Re'
_chemical_formula_sum 'C8 H6 Br4 N4 Re'
_chemical_formula_weight 664.00
_space_group_crystal_system orthorhombic
_space_group_IT_number 19
_space_group_name_Hall 'P 2ac 2ab'
_space_group_name_H-M_alt 'P 21 21 21'
_symmetry_space_group_name_Hall 'P 2ac 2ab'
_symmetry_space_group_name_H-M 'P 21 21 21'
_atom_sites_solution_hydrogens geom
_atom_sites_solution_primary direct
_cell_angle_alpha 90
_cell_angle_beta 90
_cell_angle_gamma 90
_cell_formula_units_Z 4
_cell_length_a 9.6184(4)
_cell_length_b 10.8488(4)
_cell_length_c 13.4471(4)
_cell_measurement_temperature 293
_cell_volume 1403.18(9)
_computing_molecular_graphics 'Olex2 (Dolomanov et al., 2009)'
_computing_publication_material 'Olex2 (Dolomanov et al., 2009)'
_computing_structure_refinement 'ShelXL (Sheldrick, 2008)'
_computing_structure_solution 'ShelXS (Sheldrick, 2008)'
_diffrn_ambient_temperature 293
_diffrn_detector 'Bruker APEX2 area detector'
_diffrn_detector_area_resol_mean 7.9
_diffrn_detector_type 'CCD area detector'
_diffrn_measured_fraction_theta_full 0.560
_diffrn_measured_fraction_theta_max 0.523
_diffrn_measurement_device 'four-circle diffractometer'
_diffrn_measurement_device_type 'CSEC APEX2 HP'
_diffrn_measurement_method '\w and \f scans'
_diffrn_radiation_monochromator graphite
_diffrn_radiation_probe x-ray
_diffrn_radiation_type MoK\a
_diffrn_radiation_wavelength 0.71073
_diffrn_reflns_av_unetI/netI 0.0272
_diffrn_reflns_Laue_measured_fraction_full 0.560
_diffrn_reflns_Laue_measured_fraction_max 0.523
_diffrn_reflns_number 920
_diffrn_reflns_point_group_measured_fraction_full 0.324
_diffrn_reflns_point_group_measured_fraction_max 0.301
_diffrn_reflns_theta_full 26.000
_diffrn_reflns_theta_max 26.981
_diffrn_reflns_theta_min 2.830
_diffrn_source 'sealed X-ray tube'
_diffrn_source_type 'sealed X-ray tube'
_diffrn_standards_number 0
_exptl_absorpt_coefficient_mu 19.988
_exptl_absorpt_correction_T_max 0.745468
_exptl_absorpt_correction_T_min 0.454923
_exptl_absorpt_correction_type multi-scan
_exptl_absorpt_process_details
;
 TWINABS-2008/4 (Bruker,2010) was used for absorption correction.
 
For component 1:
 wR2(int) was 0.0951 before and 0.0542 after correction.
 The Ratio of minimum to maximum transmission not present.
 The \l/2 correction factor is Not present
 
For component 2:
 wR2(int) was 0.1326 before and 0.0578 after correction.
 The Ratio of minimum to maximum transmission is 0.61.
 The \l/2 correction factor is Not present

Final HKLF 4 output contains 15036 reflections, Rint = 0.0619
 (10217 with I > 3sig(I), Rint = 0.0528)
;
_exptl_crystal_colour 'clear brown'
_exptl_crystal_colour_lustre clear
_exptl_crystal_colour_primary brown
_exptl_crystal_density_diffrn 3.143
_exptl_crystal_description block
_exptl_crystal_F_000 1188
_exptl_crystal_size_max 0.08
_exptl_crystal_size_mid 0.05
_exptl_crystal_size_min 0.01
_refine_diff_density_max 1.721
_refine_diff_density_min -1.312
_refine_diff_density_rms 0.257
_refine_ls_abs_structure_details
;
No quotients, so Flack parameter determined by classical intensity fit
;
_refine_ls_abs_structure_Flack 0.52(8)
_refine_ls_extinction_coef .
_refine_ls_extinction_method none
_refine_ls_goodness_of_fit_ref 1.210
_refine_ls_hydrogen_treatment constr
_refine_ls_matrix_type full
_refine_ls_number_parameters 70
_refine_ls_number_reflns 920
_refine_ls_number_restraints 0
_refine_ls_restrained_S_all 1.210
_refine_ls_R_factor_all 0.0545
_refine_ls_R_factor_gt 0.0457
_refine_ls_shift/su_max 0.000
_refine_ls_shift/su_mean 0.000
_refine_ls_structure_factor_coef Fsqd
_refine_ls_weighting_details 'w=1/[\s^2^(Fo^2^)+(0.0369P)^2^+34.9890P] where P=(Fo^2^+2Fc^2^)/3'
_refine_ls_weighting_scheme calc
_refine_ls_wR_factor_gt 0.1126
_refine_ls_wR_factor_ref 0.1187
_reflns_Friedel_coverage 0.000
_reflns_Friedel_fraction_full 0.000
_reflns_Friedel_fraction_max 0.000
_reflns_number_gt 830
_reflns_number_total 920
_reflns_threshold_expression 'I > 2\s(I)'
_cod_data_source_file ReBr4bpymambientincell.cif
_cod_data_source_block shelxs
_cod_database_code 1547957
_shelx_space_group_comment
;
The symmetry employed for this shelxl refinement is uniquely defined
by the following loop, which should always be used as a source of
symmetry information in preference to the above space-group names.
They are only intended as comments.
;
_olex2_refinement_description
;
1. Fixed Uiso
 At 1.2 times of:
  All C(H) groups
2.a Aromatic/amide H refined with riding coordinates:
 C4(H4), C5(H5), C6(H6), C1(H1), C7(H7), C8(H8)
2.b Fitted hexagon refined as free rotating group:
 N4(C2,N2,C4,C5,C6), C1(N1,C3,N3,C7,C8)
;
_olex2_submission_special_instructions 'No special instructions were received'

loop_
_space_group_symop_operation_xyz
'x, y, z'
'-x+1/2, -y, z+1/2'
'x+1/2, -y+1/2, -z'
'-x, y+1/2, -z+1/2'

loop_
_atom_site_label
_atom_site_type_symbol
_atom_site_fract_x
_atom_site_fract_y
_atom_site_fract_z
_atom_site_U_iso_or_equiv
_atom_site_adp_type
_atom_site_occupancy
_atom_site_site_symmetry_order
_atom_site_calc_flag
_atom_site_refinement_flags_posn
_atom_site_refinement_flags_adp
_atom_site_refinement_flags_occupancy
_atom_site_disorder_assembly
_atom_site_disorder_group
Re1 Re 0.10862(14) 0.08473(12) 0.11317(7) 0.0361(3) Uani 1 1 d . . . . .
Br1 Br 0.1192(5) 0.3087(3) 0.1274(3) 0.0645(11) Uani 1 1 d . . . . .
Br2 Br 0.3533(4) 0.0674(4) 0.0619(2) 0.0523(10) Uani 1 1 d . . . . .
Br3 Br -0.1481(4) 0.0784(4) 0.1366(2) 0.0577(10) Uani 1 1 d . . . . .
Br4 Br 0.1589(5) 0.0522(4) 0.2889(2) 0.0611(13) Uani 1 1 d . . . . .
N4 N 0.059(3) -0.2501(16) -0.0556(10) 0.054(8) Uiso 1 1 d . . . . .
C2 C 0.056(3) -0.1299(14) -0.0198(11) 0.042(8) Uiso 1 1 d G . . . .
N2 N 0.097(3) -0.1054(13) 0.0773(12) 0.043(6) Uiso 1 1 d G . . . .
C4 C 0.141(3) -0.2011(18) 0.1386(10) 0.065(10) Uiso 1 1 d G . . . .
H4 H 0.1684 -0.1847 0.2036 0.078 Uiso 1 1 calc R . . . .
C5 C 0.143(3) -0.3213(16) 0.1028(13) 0.059(9) Uiso 1 1 d G . . . .
H5 H 0.1722 -0.3853 0.1439 0.071 Uiso 1 1 calc R . . . .
C6 C 0.102(3) -0.3458(13) 0.0057(13) 0.042(7) Uiso 1 1 d G . . . .
H6 H 0.1035 -0.4262 -0.0182 0.050 Uiso 1 1 calc R . . . .
C1 C 0.053(2) 0.1841(14) -0.1035(13) 0.043(8) Uiso 1 1 d . . . . .
H1 H 0.0810 0.2613 -0.0815 0.052 Uiso 1 1 calc R . . . .
N1 N 0.062(2) 0.0828(17) -0.0405(10) 0.032(5) Uiso 1 1 d G . . . .
C3 C 0.019(2) -0.0327(14) -0.0734(11) 0.051(9) Uiso 1 1 d G . . . .
N3 N -0.033(2) -0.0469(13) -0.1691(12) 0.036(6) Uiso 1 1 d G . . . .
C7 C -0.042(2) 0.0544(17) -0.2321(10) 0.054(10) Uiso 1 1 d G . . . .
H7 H -0.0768 0.0449 -0.2961 0.065 Uiso 1 1 calc R . . . .
C8 C 0.001(3) 0.1699(14) -0.1992(13) 0.050(9) Uiso 1 1 d G . . . .
H8 H -0.0058 0.2377 -0.2413 0.060 Uiso 1 1 calc R . . . .

loop_
_atom_site_aniso_label
_atom_site_aniso_U_11
_atom_site_aniso_U_22
_atom_site_aniso_U_33
_atom_site_aniso_U_23
_atom_site_aniso_U_13
_atom_site_aniso_U_12
Re1 0.0359(9) 0.0459(8) 0.0265(5) -0.0070(5) -0.0022(5) 0.0009(5)
Br1 0.070(4) 0.055(3) 0.069(2) -0.0155(17) -0.017(2) 0.0068(18)
Br2 0.034(3) 0.069(3) 0.0535(17) -0.0072(16) 0.0030(16) -0.0039(15)
Br3 0.039(3) 0.093(3) 0.0409(16) -0.0068(17) 0.0015(15) 0.0007(18)
Br4 0.055(4) 0.095(4) 0.0326(16) -0.0068(16) -0.0060(17) 0.0065(18)

loop_
_atom_type_symbol
_atom_type_description
_atom_type_scat_dispersion_real
_atom_type_scat_dispersion_imag
_atom_type_scat_source
C C 0.0030 0.0020 'International Tables Vol C Tables 4.2.6.8 and 6.1.1.4'
H H 0.0000 0.0000 'International Tables Vol C Tables 4.2.6.8 and 6.1.1.4'
Br Br -0.2901 2.4595 'International Tables Vol C Tables 4.2.6.8 and 6.1.1.4'
N N 0.0060 0.0030 'International Tables Vol C Tables 4.2.6.8 and 6.1.1.4'
Re Re -1.0185 7.2310 'International Tables Vol C Tables 4.2.6.8 and 6.1.1.4'

loop_
_geom_angle_atom_site_label_1
_geom_angle_atom_site_label_2
_geom_angle_atom_site_label_3
_geom_angle
_geom_angle_site_symmetry_1
_geom_angle_site_symmetry_3
Br1 Re1 Br2 93.33(15) . .
Br1 Re1 Br3 93.37(16) . .
Br2 Re1 Br3 169.17(12) . .
Br4 Re1 Br1 93.42(14) . .
Br4 Re1 Br2 94.05(14) . .
Br4 Re1 Br3 94.04(14) . .
N2 Re1 Br1 171.3(5) . .
N2 Re1 Br2 84.9(7) . .
N2 Re1 Br3 87.2(7) . .
N2 Re1 Br4 95.2(5) . .
N1 Re1 Br1 95.5(5) . .
N1 Re1 Br2 85.9(5) . .
N1 Re1 Br3 85.0(5) . .
N1 Re1 Br4 171.1(5) . .
N1 Re1 N2 75.9(7) . .
C2 N4 C6 120.0 . .
N4 C2 N2 120.0 . .
C3 C2 N4 124.2(14) . .
C3 C2 N2 115.8(14) . .
C2 N2 Re1 114.5(9) . .
C4 N2 Re1 125.2(9) . .
C4 N2 C2 120.0 . .
N2 C4 H4 120.0 . .
C5 C4 N2 120.0 . .
C5 C4 H4 120.0 . .
C4 C5 H5 120.0 . .
C4 C5 C6 120.0 . .
C6 C5 H5 120.0 . .
N4 C6 H6 120.0 . .
C5 C6 N4 120.0 . .
C5 C6 H6 120.0 . .
N1 C1 H1 120.0 . .
N1 C1 C8 120.0 . .
C8 C1 H1 120.0 . .
C1 N1 Re1 126.9(10) . .
C1 N1 C3 120.0 . .
C3 N1 Re1 112.5(9) . .
C2 C3 N1 117.7(15) . .
C2 C3 N3 120.8(14) . .
N1 C3 N3 120.0 . .
C7 N3 C3 120.0 . .
N3 C7 H7 120.0 . .
N3 C7 C8 120.0 . .
C8 C7 H7 120.0 . .
C1 C8 H8 120.0 . .
C7 C8 C1 120.0 . .
C7 C8 H8 120.0 . .

loop_
_geom_bond_atom_site_label_1
_geom_bond_atom_site_label_2
_geom_bond_distance
_geom_bond_site_symmetry_2
Re1 Br1 2.439(4) .
Re1 Br2 2.460(4) .
Re1 Br3 2.490(4) .
Re1 Br4 2.438(3) .
Re1 N2 2.121(14) .
Re1 N1 2.115(12) .
N4 C2 1.3900 .
N4 C6 1.3900 .
C2 N2 1.3900 .
C2 C3 1.325(18) .
N2 C4 1.3900 .
C4 H4 0.9300 .
C4 C5 1.3900 .
C5 H5 0.9300 .
C5 C6 1.3900 .
C6 H6 0.9300 .
C1 H1 0.9300 .
C1 N1 1.3900 .
C1 C8 1.3900 .
N1 C3 1.3900 .
C3 N3 1.3900 .
N3 C7 1.3900 .
C7 H7 0.9300 .
C7 C8 1.3900 .
C8 H8 0.9300 .

loop_
_geom_torsion_atom_site_label_1
_geom_torsion_atom_site_label_2
_geom_torsion_atom_site_label_3
_geom_torsion_atom_site_label_4
_geom_torsion
_geom_torsion_site_symmetry_1
_geom_torsion_site_symmetry_2
_geom_torsion_site_symmetry_3
_geom_torsion_site_symmetry_4
Re1 N2 C4 C5 -172.7(16) . . . .
Re1 N1 C3 C2 -22.1(18) . . . .
Re1 N1 C3 N3 171.6(13) . . . .
N4 C2 N2 Re1 173.4(15) . . . .
N4 C2 N2 C4 0.0 . . . .
N4 C2 C3 N1 -160.3(13) . . . .
N4 C2 C3 N3 6(3) . . . .
C2 N4 C6 C5 0.0 . . . .
C2 N2 C4 C5 0.0 . . . .
C2 C3 N3 C7 -166(2) . . . .
N2 C2 C3 N1 18(2) . . . .
N2 C2 C3 N3 -175.6(12) . . . .
N2 C4 C5 C6 0.0 . . . .
C4 C5 C6 N4 0.0 . . . .
C6 N4 C2 N2 0.0 . . . .
C6 N4 C2 C3 179(3) . . . .
C1 N1 C3 C2 166(2) . . . .
C1 N1 C3 N3 0.0 . . . .
N1 C1 C8 C7 0.0 . . . .
N1 C3 N3 C7 0.0 . . . .
C3 C2 N2 Re1 -5(2) . . . .
C3 C2 N2 C4 -179(2) . . . .
C3 N3 C7 C8 0.0 . . . .
N3 C7 C8 C1 0.0 . . . .
C8 C1 N1 Re1 -170.3(15) . . . .
C8 C1 N1 C3 0.0 . . . .
